data_7203917
loop_
_publ_author_name
'Tandel, Sagun'
'Zhang, Hongming'
'Qadri, Nabil'
'Ford, George P.'
'Biehl, Edward R.'

_publ_section_title
;
 The synthesis of 2-arylmethyl-6-hydroxybenzenecarbonitriles from the
 base-mediated aryne reaction of bromophenols with arylacetonitriles
;
_journal_issue 4
_journal_name_full 'Journal of the Chemical Society, Perkin Transactions 1'
_journal_page_first 587
_journal_paper_doi 10.1039/a907980g
_journal_year 2000
_chemical_compound_source 'recrystallized from hexane/ethyl acetate mixed solvents'
_chemical_formula_sum 'C14 H11 N O'
_chemical_formula_weight 209.24
_chemical_name_common benzonitrile
_chemical_name_systematic
; 
 ? 
;
_space_group_IT_number 14
_symmetry_cell_setting monoclinic
_symmetry_space_group_name_Hall '-P 2yn'
_symmetry_space_group_name_H-M 'P 1 21/n 1'
_atom_sites_solution_hydrogens geom
_atom_sites_solution_primary direct
_atom_sites_solution_secondary difmap
_audit_creation_method SHELXL
_cell_angle_alpha 90.00
_cell_angle_beta 91.53(1)
_cell_angle_gamma 90.00
_cell_formula_units_Z 8
_cell_length_a 10.496(1)
_cell_length_b 11.407(1)
_cell_length_c 18.715(1)
_cell_measurement_reflns_used 26
_cell_measurement_temperature 228(2)
_cell_measurement_theta_max 15
_cell_measurement_theta_min 10
_cell_volume 2239.9(3)
_computing_cell_refinement 'Broker AXS P4 XSCANS'
_computing_data_collection 'Broker AXS P4 XSCANS'
_computing_data_reduction 'Broker AXS P4 XSCANS'
_computing_molecular_graphics 'SHELXL-plus (Sheldrick, 1994)'
_computing_publication_material 'SHELXL-93 (Sheldrick, 1993)'
_computing_structure_refinement 'SHELXL-93 (Sheldrick, 1993)'
_computing_structure_solution 'SHELXS-86 (Sheldrick, 1990)'
_diffrn_ambient_temperature 228(2)
_diffrn_measurement_device 'Broker AXS P4 diffractometer'
_diffrn_measurement_method '\w/2\q scan'
_diffrn_radiation_monochromator graphite
_diffrn_radiation_source 'fine-focus sealed tube'
_diffrn_radiation_type MoK\a
_diffrn_radiation_wavelength 0.71073
_diffrn_reflns_av_R_equivalents 0.0285
_diffrn_reflns_av_sigmaI/netI 0.0480
_diffrn_reflns_limit_h_max 12
_diffrn_reflns_limit_h_min 0
_diffrn_reflns_limit_k_max 13
_diffrn_reflns_limit_k_min 0
_diffrn_reflns_limit_l_max 22
_diffrn_reflns_limit_l_min -22
_diffrn_reflns_number 4180
_diffrn_reflns_theta_max 25.00
_diffrn_reflns_theta_min 1.75
_diffrn_standards_decay_% 8.27
_diffrn_standards_interval_count 147
_diffrn_standards_number 3
_exptl_absorpt_coefficient_mu 0.079
_exptl_absorpt_correction_type n/a
_exptl_crystal_colour pale-yellow
_exptl_crystal_density_diffrn 1.241
_exptl_crystal_description plates
_exptl_crystal_F_000 880
_exptl_crystal_size_max 0.40
_exptl_crystal_size_mid 0.30
_exptl_crystal_size_min 0.10
_refine_diff_density_max 0.159
_refine_diff_density_min -0.148
_refine_diff_density_rms 0.033
_refine_ls_extinction_coef 0.0054(8)
_refine_ls_extinction_expression Fc^*^=kFc[1+0.001xFc^2^\l^3^/sin(2\q)]^-1/4^
_refine_ls_extinction_method SHELXL
_refine_ls_goodness_of_fit_all 1.014
_refine_ls_goodness_of_fit_obs 1.093
_refine_ls_matrix_type full
_refine_ls_number_parameters 290
_refine_ls_number_reflns 3452
_refine_ls_number_restraints 0
_refine_ls_restrained_S_all 1.067
_refine_ls_restrained_S_obs 1.093
_refine_ls_R_factor_all 0.0901
_refine_ls_R_factor_obs 0.0468
_refine_ls_shift/esd_max 0.000
_refine_ls_shift/esd_mean 0.000
_refine_ls_structure_factor_coef Fsqd
_refine_ls_weighting_details 'w=1/[\s^2^(Fo^2^)+(0.0587P)^2^+0.2188P] where P=(Fo^2^+2Fc^2^)/3'
_refine_ls_weighting_scheme calc
_refine_ls_wR_factor_all 0.1385
_refine_ls_wR_factor_obs 0.1108
_reflns_number_observed 2506
_reflns_number_total 3949
_reflns_observed_criterion >2sigma(I)
_cod_data_source_file a907980g.txt
_cod_data_source_block st-1097
_cod_depositor_comments
;
The following automatic conversions were performed:
'_symmetry_cell_setting' value 'Monoclinic' changed to 'monoclinic'
according to '/home/saulius/struct/CIF-dictionaries/cif_core.dic'
dictionary named 'cif_core.dic' version 2.4.1 from 2010-06-29.

Automatic conversion script
Id: cif_fix_enum 1527 2010-12-29 10:47:43Z saulius 

The following automatic conversions were performed:

'_refine_ls_weighting_scheme' value 'calc
w=1/[\s^2^(Fo^2^)+(0.0587P)^2^+0.2188P] where P=(Fo^2^+2Fc^2^)/3' was
changed to 'calc'. New tag '_refine_ls_weighting_details' was
created. The value of the new tag was set to
'w=1/[\s^2^(Fo^2^)+(0.0587P)^2^+0.2188P] where P=(Fo^2^+2Fc^2^)/3'.

Automatic conversion script
Id: cif_fix_values 3143 2015-03-26 13:38:13Z robertas 
;
_cod_original_sg_symbol_H-M P2(1)/n
_cod_database_code 7203917

loop_
_symmetry_equiv_pos_as_xyz
'x, y, z'
'-x+1/2, y+1/2, -z+1/2'
'-x, -y, -z'
'x-1/2, -y-1/2, z-1/2'

loop_
_atom_site_aniso_label
_atom_site_aniso_U_11
_atom_site_aniso_U_22
_atom_site_aniso_U_33
_atom_site_aniso_U_23
_atom_site_aniso_U_13
_atom_site_aniso_U_12
C1 0.0474(13) 0.0452(13) 0.0348(11) -0.0026(9) 0.0015(10) -0.0056(10)
C2 0.0363(11) 0.0370(11) 0.0353(11) -0.0025(9) 0.0014(9) 0.0025(9)
C3 0.0445(12) 0.0409(12) 0.0369(11) 0.0027(9) 0.0071(9) 0.0015(10)
C4 0.0571(14) 0.0368(12) 0.0505(13) 0.0003(10) 0.0037(11) 0.0014(11)
C5 0.067(2) 0.0408(13) 0.0547(14) -0.0112(11) 0.0098(12) 0.0071(12)
C6 0.0604(15) 0.0552(15) 0.0421(12) -0.0072(11) 0.0144(11) -0.0028(12)
C7 0.0454(13) 0.0401(12) 0.0394(12) -0.0016(10) 0.0059(10) -0.0007(10)
N8 0.0746(15) 0.0508(12) 0.0593(13) -0.0100(10) 0.0161(11) 0.0027(11)
O9 0.0797(11) 0.0477(9) 0.0505(9) 0.0014(7) 0.0265(8) -0.0084(9)
C10 0.087(2) 0.0551(15) 0.0403(13) -0.0024(11) 0.0117(12) -0.0219(14)
C11 0.0529(14) 0.0364(12) 0.0396(12) 0.0009(9) 0.0071(10) -0.0066(10)
C12 0.0521(14) 0.062(2) 0.059(2) 0.0154(12) 0.0116(12) 0.0054(12)
C13 0.090(2) 0.068(2) 0.062(2) 0.0118(14) 0.037(2) 0.004(2)
C14 0.137(3) 0.056(2) 0.0408(14) 0.0064(12) 0.005(2) -0.006(2)
C15 0.090(2) 0.064(2) 0.068(2) 0.0092(14) -0.027(2) -0.006(2)
C16 0.053(2) 0.0546(15) 0.068(2) -0.0020(13) 0.0065(13) -0.0073(12)
C21 0.0460(13) 0.0472(13) 0.0350(11) 0.0045(9) -0.0001(10) 0.0021(10)
C22 0.0459(12) 0.0364(12) 0.0351(11) 0.0032(9) 0.0002(9) -0.0020(10)
C23 0.0456(13) 0.0426(13) 0.0383(11) -0.0019(10) 0.0024(10) -0.0032(10)
C24 0.064(2) 0.0399(13) 0.0429(12) -0.0003(9) -0.0018(11) -0.0003(11)
C25 0.065(2) 0.0466(14) 0.0481(13) 0.0065(11) 0.0037(12) -0.0139(12)
C26 0.0500(14) 0.061(2) 0.0506(13) 0.0066(12) 0.0087(11) -0.0066(13)
C27 0.0471(13) 0.0402(13) 0.0400(12) 0.0000(10) 0.0034(10) 0.0013(11)
N28 0.0648(13) 0.0490(12) 0.0580(12) 0.0054(10) 0.0079(10) -0.0067(11)
O29 0.0607(10) 0.0460(9) 0.0732(11) -0.0110(8) 0.0222(9) 0.0005(8)
C30 0.0516(14) 0.0540(14) 0.0503(13) 0.0076(11) 0.0045(11) 0.0135(11)
C31 0.0437(13) 0.0349(12) 0.0518(13) 0.0027(9) 0.0040(10) 0.0050(10)
C32 0.0458(14) 0.074(2) 0.059(2) -0.0042(13) 0.0087(11) -0.0019(13)
C33 0.097(2) 0.059(2) 0.057(2) -0.0135(13) -0.004(2) 0.014(2)
C34 0.073(2) 0.077(2) 0.064(2) -0.0078(14) 0.0224(15) 0.000(2)
C35 0.068(2) 0.061(2) 0.085(2) -0.0206(15) -0.026(2) 0.0136(14)
C36 0.0455(14) 0.0516(15) 0.075(2) -0.0111(12) 0.0016(12) 0.0026(11)

loop_
_atom_site_label
_atom_site_type_symbol
_atom_site_fract_x
_atom_site_fract_y
_atom_site_fract_z
_atom_site_U_iso_or_equiv
_atom_site_thermal_displace_type
_atom_site_occupancy
_atom_site_calc_flag
_atom_site_refinement_flags
_atom_site_disorder_group
C1 C -0.0061(2) 0.8021(2) 0.66399(10) 0.0425(5) Uani 1 d . .
C2 C 0.0599(2) 0.8171(2) 0.60064(10) 0.0362(5) Uani 1 d . .
C3 C 0.0975(2) 0.9271(2) 0.57673(10) 0.0407(5) Uani 1 d . .
C4 C 0.0696(2) 1.0257(2) 0.61689(12) 0.0481(6) Uani 1 d . .
H4 H 0.0937(2) 1.0999(2) 0.60176(12) 0.080 Uiso 1 calc R .
C5 C 0.0052(2) 1.0114(2) 0.67977(12) 0.0539(6) Uani 1 d . .
H5 H -0.0134(2) 1.0769(2) 0.70718(12) 0.080 Uiso 1 calc R .
C6 C -0.0320(2) 0.9016(2) 0.70276(12) 0.0523(6) Uani 1 d . .
H6 H -0.0753(2) 0.8948(2) 0.74526(12) 0.080 Uiso 1 calc R .
C7 C 0.0937(2) 0.7175(2) 0.55814(11) 0.0415(5) Uani 1 d . .
N8 N 0.1234(2) 0.6385(2) 0.52524(11) 0.0613(6) Uani 1 d . .
O9 O 0.1612(2) 0.92996(14) 0.51527(8) 0.0588(5) Uani 1 d . .
C10 C -0.0482(3) 0.6811(2) 0.68609(12) 0.0606(7) Uani 1 d . .
H10A H -0.1324(3) 0.6665(2) 0.66545(12) 0.080 Uiso 1 calc R .
H10B H 0.0094(3) 0.6241(2) 0.66600(12) 0.080 Uiso 1 calc R .
C11 C -0.0523(2) 0.6615(2) 0.76534(11) 0.0429(5) Uani 1 d . .
C12 C -0.1658(2) 0.6582(2) 0.80027(13) 0.0578(6) Uani 1 d . .
H12 H -0.2417(2) 0.6679(2) 0.77418(13) 0.080 Uiso 1 calc R .
C13 C -0.1696(3) 0.6410(2) 0.87281(15) 0.0727(8) Uani 1 d . .
H13 H -0.2476(3) 0.6398(2) 0.89523(15) 0.080 Uiso 1 calc R .
C14 C -0.0609(4) 0.6259(2) 0.91170(14) 0.0779(9) Uani 1 d . .
H14 H -0.0638(4) 0.6150(2) 0.96088(14) 0.080 Uiso 1 calc R .
C15 C 0.0530(3) 0.6266(2) 0.8786(2) 0.0747(8) Uani 1 d . .
H15 H 0.1280(3) 0.6152(2) 0.9053(2) 0.080 Uiso 1 calc R .
C16 C 0.0584(2) 0.6442(2) 0.80551(14) 0.0587(7) Uani 1 d . .
H16 H 0.1367(2) 0.6444(2) 0.78343(14) 0.080 Uiso 1 calc R .
C21 C 0.4955(2) 0.3151(2) 0.39294(11) 0.0428(5) Uani 1 d . .
C22 C 0.3781(2) 0.3224(2) 0.42735(10) 0.0391(5) Uani 1 d . .
C23 C 0.3244(2) 0.4305(2) 0.44432(10) 0.0422(5) Uani 1 d . .
C24 C 0.3870(2) 0.5328(2) 0.42703(11) 0.0490(6) Uani 1 d . .
H24 H 0.3519(2) 0.6053(2) 0.43791(11) 0.080 Uiso 1 calc R .
C25 C 0.5009(2) 0.5260(2) 0.39375(12) 0.0534(6) Uani 1 d . .
H25 H 0.5430(2) 0.5949(2) 0.38211(12) 0.080 Uiso 1 calc R .
C26 C 0.5557(2) 0.4192(2) 0.37681(12) 0.0539(6) Uani 1 d . .
H26 H 0.6337(2) 0.4176(2) 0.35438(12) 0.080 Uiso 1 calc R .
C27 C 0.3092(2) 0.2195(2) 0.44688(11) 0.0424(5) Uani 1 d . .
N28 N 0.2521(2) 0.1392(2) 0.46376(10) 0.0571(5) Uani 1 d . .
O29 O 0.21148(15) 0.42677(14) 0.47747(9) 0.0596(5) Uani 1 d . .
C30 C 0.5529(2) 0.1981(2) 0.37426(12) 0.0519(6) Uani 1 d . .
H30A H 0.5069(2) 0.1366(2) 0.39839(12) 0.080 Uiso 1 calc R .
H30B H 0.6407(2) 0.1960(2) 0.39163(12) 0.080 Uiso 1 calc R .
C31 C 0.5489(2) 0.1741(2) 0.29472(12) 0.0434(5) Uani 1 d . .
C32 C 0.6584(2) 0.1724(2) 0.25550(13) 0.0594(7) Uani 1 d . .
H32 H 0.7368(2) 0.1844(2) 0.27862(13) 0.080 Uiso 1 calc R .
C33 C 0.5408(3) 0.1345(2) 0.14764(15) 0.0711(8) Uani 1 d . .
H33 H 0.5378(3) 0.1221(2) 0.09851(15) 0.080 Uiso 1 calc R .
C34 C 0.6538(3) 0.1534(2) 0.18273(15) 0.0709(8) Uani 1 d . .
H34 H 0.7289(3) 0.1535(2) 0.15743(15) 0.080 Uiso 1 calc R .
C35 C 0.4305(3) 0.1339(2) 0.1859(2) 0.0718(8) Uani 1 d . .
H35 H 0.3526(3) 0.1204(2) 0.1625(2) 0.080 Uiso 1 calc R .
C36 C 0.4348(2) 0.1532(2) 0.25883(14) 0.0572(6) Uani 1 d . .
H36 H 0.3596(2) 0.1521(2) 0.28403(14) 0.080 Uiso 1 calc R .
H9 H 0.1936 1.0111 0.5063 0.080 Uiso 1 d . .
H29 H 0.1836 0.5055 0.4951 0.080 Uiso 1 d . .

loop_
_atom_type_symbol
_atom_type_description
_atom_type_scat_dispersion_real
_atom_type_scat_dispersion_imag
_atom_type_scat_source
C C 0.0033 0.0016 'International Tables Vol C Tables 4.2.6.8 and 6.1.1.4'
H H 0.0000 0.0000 'International Tables Vol C Tables 4.2.6.8 and 6.1.1.4'
N N 0.0061 0.0033 'International Tables Vol C Tables 4.2.6.8 and 6.1.1.4'
O O 0.0106 0.0060 'International Tables Vol C Tables 4.2.6.8 and 6.1.1.4'

loop_
_geom_angle_atom_site_label_1
_geom_angle_atom_site_label_2
_geom_angle_atom_site_label_3
_geom_angle
_geom_angle_site_symmetry_1
_geom_angle_site_symmetry_3
_geom_angle_publ_flag
C6 C1 C2 117.0(2) . . y
C6 C1 C10 123.1(2) . . y
C2 C1 C10 119.9(2) . . y
C3 C2 C1 122.2(2) . . y
C3 C2 C7 117.3(2) . . y
C1 C2 C7 120.5(2) . . y
O9 C3 C4 124.0(2) . . y
O9 C3 C2 116.6(2) . . y
C4 C3 C2 119.4(2) . . y
C5 C4 C3 118.7(2) . . y
C4 C5 C6 121.3(2) . . y
C1 C6 C5 121.4(2) . . y
N8 C7 C2 178.3(2) . . y
C11 C10 C1 115.1(2) . . y
C12 C11 C16 117.7(2) . . y
C12 C11 C10 121.5(2) . . y
C16 C11 C10 120.8(2) . . y
C13 C12 C11 121.5(3) . . y
C14 C13 C12 120.4(3) . . y
C13 C14 C15 119.7(3) . . y
C14 C15 C16 120.6(3) . . y
C11 C16 C15 120.2(2) . . y
C26 C21 C22 117.3(2) . . y
C26 C21 C30 121.5(2) . . y
C22 C21 C30 121.2(2) . . y
C23 C22 C21 121.4(2) . . y
C23 C22 C27 117.1(2) . . y
C21 C22 C27 121.5(2) . . y
O29 C23 C24 124.2(2) . . y
O29 C23 C22 116.2(2) . . y
C24 C23 C22 119.7(2) . . y
C25 C24 C23 119.1(2) . . y
C24 C25 C26 121.8(2) . . y
C21 C26 C25 120.7(2) . . y
N28 C27 C22 178.1(2) . . y
C21 C30 C31 112.8(2) . . y
C36 C31 C32 117.6(2) . . y
C36 C31 C30 120.7(2) . . y
C32 C31 C30 121.6(2) . . y
C34 C32 C31 121.3(2) . . y
C34 C33 C35 119.0(3) . . y
C33 C34 C32 120.7(3) . . y
C33 C35 C36 120.5(3) . . y
C31 C36 C35 120.9(2) . . y

loop_
_geom_bond_atom_site_label_1
_geom_bond_atom_site_label_2
_geom_bond_distance
_geom_bond_site_symmetry_2
_geom_bond_publ_flag
C1 C2 1.400(3) . y
C1 C6 1.378(3) . y
C1 C10 1.510(3) . y
C2 C3 1.392(3) . y
C2 C7 1.437(3) . y
C3 O9 1.346(2) . y
C3 C4 1.389(3) . y
C4 C5 1.382(3) . y
C5 C6 1.384(3) . y
C7 N8 1.139(3) . y
C10 C11 1.502(3) . y
C11 C12 1.374(3) . y
C11 C16 1.381(3) . y
C12 C13 1.373(3) . y
C13 C14 1.348(4) . y
C14 C15 1.362(4) . y
C15 C16 1.385(4) . y
C21 C26 1.382(3) . y
C21 C22 1.408(3) . y
C21 C30 1.508(3) . y
C22 C23 1.395(3) . y
C22 C27 1.431(3) . y
C23 O29 1.353(2) . y
C23 C24 1.382(3) . y
C24 C25 1.365(3) . y
C25 C26 1.388(3) . y
C27 N28 1.144(3) . y
C30 C31 1.513(3) . y
C31 C36 1.379(3) . y
C31 C32 1.380(3) . y
C32 C34 1.379(3) . y
C33 C34 1.358(4) . y
C33 C35 1.377(4) . y
C35 C36 1.382(4) . y
